data_7054851
loop_
_publ_author_name
'Ortu, Fabrizio'
'Fowler, Jonathan M.'
'Burton, Matthew'
'Formanuik, Alasdair'
'Mills, David P.'

_publ_section_title
;
 A structural investigation of heteroleptic lanthanide substituted
 cyclopentadienyl complexes
;
_journal_issue 10
_journal_name_full 'New J. Chem.'
_journal_page_first 7633
_journal_paper_doi 10.1039/C5NJ00761E
_journal_volume 39
_journal_year 2015
_chemical_formula_moiety 'C15 H29 K O Si2, C4 H8 O'
_chemical_formula_sum 'C19 H37 K O2 Si2'
_chemical_formula_weight 392.76
_space_group_crystal_system monoclinic
_space_group_IT_number 14
_space_group_name_Hall '-P 2yn'
_space_group_name_H-M_alt 'P 1 21/n 1'
_symmetry_space_group_name_Hall '-P 2yn'
_symmetry_space_group_name_H-M 'P 1 21/n 1'
_atom_sites_solution_hydrogens geom
_audit_creation_date 2015-04-24
_audit_creation_method
;
Olex2 1.2
(compiled 2015.01.26 svn.r3150 for OlexSys, GUI svn.r4998)
;
_audit_update_record
;
2015-05-01 deposited with the CCDC.
2015-05-12 downloaded from the CCDC.
;
_cell_angle_alpha 90
_cell_angle_beta 93.491(4)
_cell_angle_gamma 90
_cell_formula_units_Z 4
_cell_length_a 10.0903(5)
_cell_length_b 10.8463(5)
_cell_length_c 21.9151(11)
_cell_measurement_reflns_used 2467
_cell_measurement_temperature 150.01(10)
_cell_measurement_theta_max 22.3550
_cell_measurement_theta_min 3.6420
_cell_volume 2394.0(2)
_computing_cell_refinement
;
CrysAlisPro, Agilent Technologies,
Version 1.171.37.35 (release 13-08-2014 CrysAlis171 .NET)
(compiled Aug 13 2014,18:06:01)
;
_computing_data_collection
;
CrysAlisPro, Agilent Technologies,
Version 1.171.37.35 (release 13-08-2014 CrysAlis171 .NET)
(compiled Aug 13 2014,18:06:01)
;
_computing_data_reduction
;
CrysAlisPro, Agilent Technologies,
Version 1.171.37.35 (release 13-08-2014 CrysAlis171 .NET)
(compiled Aug 13 2014,18:06:01)
;
_computing_molecular_graphics 'Olex2 (Dolomanov et al., 2009)'
_computing_publication_material 'Olex2 (Dolomanov et al., 2009)'
_computing_structure_refinement 'ShelXL (Sheldrick, 2015)'
_computing_structure_solution 'ShelXS (Sheldrick, 2008)'
_diffrn_ambient_environment N~2~
_diffrn_ambient_temperature 150.01(10)
_diffrn_detector 'CCD plate'
_diffrn_detector_area_resol_mean 8.0714
_diffrn_detector_type Eos
_diffrn_measured_fraction_theta_full 0.996
_diffrn_measured_fraction_theta_max 0.996
_diffrn_measurement_details
;
  1 omega  -10.00   63.00   1.0000   15.0000
omega____ theta____ kappa____ phi______ frames
    -        6.1663   77.0000 -150.0000 73

  2 omega  -16.00   79.00   1.0000   15.0000
omega____ theta____ kappa____ phi______ frames
    -        6.1663   77.0000   90.0000 95

  3 omega  -46.00   -6.00   1.0000   15.0000
omega____ theta____ kappa____ phi______ frames
    -       -5.6194   90.0000  -30.0000 40
;
_diffrn_measurement_device 'four-circle diffractometer'
_diffrn_measurement_device_type 'SuperNova, Single source at offset, Eos'
_diffrn_measurement_method '\w scans'
_diffrn_orient_matrix_UB_11 0.0689712000
_diffrn_orient_matrix_UB_12 0.0131117000
_diffrn_orient_matrix_UB_13 0.0009713000
_diffrn_orient_matrix_UB_21 0.0037848000
_diffrn_orient_matrix_UB_22 -0.0259668000
_diffrn_orient_matrix_UB_23 -0.0295499000
_diffrn_orient_matrix_UB_31 -0.0137025000
_diffrn_orient_matrix_UB_32 0.0585153000
_diffrn_orient_matrix_UB_33 -0.0133785000
_diffrn_radiation_monochromator mirror
_diffrn_radiation_probe x-ray
_diffrn_radiation_type MoK\a
_diffrn_radiation_wavelength 0.71073
_diffrn_reflns_av_R_equivalents 0.0420
_diffrn_reflns_av_unetI/netI 0.0440
_diffrn_reflns_laue_measured_fraction_full 0.996
_diffrn_reflns_laue_measured_fraction_max 0.996
_diffrn_reflns_limit_h_max 9
_diffrn_reflns_limit_h_min -8
_diffrn_reflns_limit_k_max 9
_diffrn_reflns_limit_k_min -9
_diffrn_reflns_limit_l_max 19
_diffrn_reflns_limit_l_min -16
_diffrn_reflns_number 5817
_diffrn_reflns_point_group_measured_fraction_full 0.996
_diffrn_reflns_point_group_measured_fraction_max 0.996
_diffrn_reflns_theta_full 18.844
_diffrn_reflns_theta_max 18.844
_diffrn_reflns_theta_min 3.260
_diffrn_source 'SuperNova (Mo) X-ray Source'
_exptl_absorpt_coefficient_mu 0.330
_exptl_absorpt_correction_T_max 0.832
_exptl_absorpt_correction_T_min 0.513
_exptl_absorpt_correction_type gaussian
_exptl_absorpt_process_details
;
CrysAlisPro, Agilent Technologies,
Version 1.171.37.35 (release 13-08-2014 CrysAlis171 .NET)
(compiled Aug 13 2014,18:06:01)
Numerical absorption correction based on gaussian integration over
            a multifaceted crystal model
Empirical absorption correction using spherical harmonics,
 implemented in SCALE3 ABSPACK scaling algorithm.
;
_exptl_crystal_colour 'metallic light colourless'
_exptl_crystal_colour_lustre metallic
_exptl_crystal_colour_modifier light
_exptl_crystal_colour_primary colourless
_exptl_crystal_density_diffrn 1.090
_exptl_crystal_description irregular
_exptl_crystal_F_000 856
_exptl_crystal_size_max 0.9281
_exptl_crystal_size_mid 0.1995
_exptl_crystal_size_min 0.1639
_refine_diff_density_max 0.413
_refine_diff_density_min -0.381
_refine_diff_density_rms 0.062
_refine_ls_extinction_method none
_refine_ls_goodness_of_fit_ref 1.053
_refine_ls_hydrogen_treatment constr
_refine_ls_matrix_type full
_refine_ls_number_parameters 269
_refine_ls_number_reflns 1872
_refine_ls_number_restraints 162
_refine_ls_restrained_S_all 1.029
_refine_ls_R_factor_all 0.0642
_refine_ls_R_factor_gt 0.0549
_refine_ls_shift/su_max 0.000
_refine_ls_shift/su_mean 0.000
_refine_ls_structure_factor_coef Fsqd
_refine_ls_weighting_details 'w=1/[\s^2^(Fo^2^)+(0.0654P)^2^+6.1071P] where P=(Fo^2^+2Fc^2^)/3'
_refine_ls_weighting_scheme calc
_refine_ls_wR_factor_gt 0.1377
_refine_ls_wR_factor_ref 0.1456
_reflns_Friedel_coverage 0.000
_reflns_number_gt 1595
_reflns_number_total 1872
_reflns_threshold_expression 'I > 2\s(I)'
_cod_data_source_file c5nj00761e2.cif
_cod_data_source_block 1
_cod_depositor_comments 'Adding full bibliography for 7054851--7054858.cif.'
_cod_database_code 7054851
_manchester_internal_coll_name adpm42
_manchester_internal_coll_client FO/DPM
_manchester_internal_coll_type custom
_manchester_internal_coll_frame_time 15s
_manchester_internal_coll_frame_width 1
_manchester_internal_coll_frame_method '\w scans'
_manchester_internal_coll_user FO/CAPG
_manchester_internal_coll_date 28/04/2015
_manchester_internal_process_user FO
_manchester_internal_process_date 23/04/2015
_manchester_internal_solution_user FO
_manchester_internal_solution_date 23/04/2015
_manchester_internal_refinement_user FO
_manchester_internal_refinement_date 24/04/2015
_chemical_oxdiff_formula 'K C14 Si3 H24'
_shelx_space_group_comment
;
The symmetry employed for this shelxl refinement is uniquely defined
by the following loop, which should always be used as a source of
symmetry information in preference to the above space-group names.
They are only intended as comments.
;
_reflns_odcompleteness_completeness 70.26
_reflns_odcompleteness_iscentric 1
_reflns_odcompleteness_theta 23.29
_olex2_refinement_description
;
1. Fixed Uiso
 At 1.2 times of:
  All C(H) groups, All C(H,H) groups
 At 1.5 times of:
  All C(H,H,H) groups
2. Restrained distances
 C16A-O2A = O2-C16 = C16A-C17A = O2-C19
 1.44 with sigma of 0.008
 C18-C16
 2.5 with sigma of 0.008
 C19-C17
 2.5 with sigma of 0.008
 C18A-C17A = C17-C16 = C19A-O2A = C18-C19
 1.55 with sigma of 0.008
 C17-C18 = C19A-C18A
 1.57 with sigma of 0.008
3. Uiso/Uaniso restraints and constraints
O2 \\sim C16 \\sim C17 \\sim C18 \\sim C19 \\sim O2A \\sim C16A \\sim C17A
\\sim C18A \\sim C19A: within 2A with sigma of 0.004 and sigma for terminal
atoms of 0.008
4. Others
 Sof(O2A)=Sof(C16A)=Sof(H16C)=Sof(H16D)=Sof(C17A)=Sof(H17C)=Sof(H17D)=
 Sof(C18A)=Sof(H18C)=Sof(H18D)=Sof(C19A)=Sof(H19C)=Sof(H19D)=1-FVAR(1)
 Sof(O2)=Sof(C16)=Sof(H16A)=Sof(H16B)=Sof(C17)=Sof(H17A)=Sof(H17B)=Sof(C18)=
 Sof(H18A)=Sof(H18B)=Sof(C19)=Sof(H19A)=Sof(H19B)=FVAR(1)
5.a Secondary CH2 refined with riding coordinates:
 C12(H12A,H12B), C13(H13A,H13B), C14(H14A,H14B), C15(H15A,H15B), C16(H16A,
 H16B), C17(H17A,H17B), C18(H18A,H18B), C19(H19A,H19B), C16A(H16C,H16D),
 C17A(H17C,H17D), C18A(H18C,H18D), C19A(H19C,H19D)
5.b Aromatic/amide H refined with riding coordinates:
 C2(H2), C4(H4), C5(H5)
5.c Idealised Me refined as rotating group:
 C6(H6A,H6B,H6C), C7(H7A,H7B,H7C), C8(H8A,H8B,H8C), C9(H9A,H9B,H9C), C10(H10A,
 H10B,H10C), C11(H11A,H11B,H11C)
;
_shelx_shelxl_version_number 2014/7
_olex2_submission_special_instructions 'No special instructions were received'

loop_
_space_group_symop_operation_xyz
'x, y, z'
'-x+1/2, y+1/2, -z+1/2'
'-x, -y, -z'
'x-1/2, -y-1/2, z-1/2'

loop_
_atom_site_label
_atom_site_type_symbol
_atom_site_fract_x
_atom_site_fract_y
_atom_site_fract_z
_atom_site_U_iso_or_equiv
_atom_site_adp_type
_atom_site_occupancy
_atom_site_site_symmetry_order
_atom_site_calc_flag
_atom_site_refinement_flags_posn
_atom_site_refinement_flags_adp
_atom_site_refinement_flags_occupancy
_atom_site_disorder_assembly
_atom_site_disorder_group
K1 K 0.19790(12) 0.84837(11) 0.22114(5) 0.0361(5) Uani 1 1 d . . . . .
Si1 Si 0.08302(16) 0.61198(14) 0.36399(7) 0.0376(6) Uani 1 1 d . . . . .
Si2 Si 0.51110(16) 0.61142(15) 0.19752(7) 0.0375(6) Uani 1 1 d . . . . .
O1 O 0.0087(4) 0.8648(4) 0.13083(19) 0.0565(13) Uani 1 1 d . . . . .
C1 C 0.1714(5) 0.6044(5) 0.2931(2) 0.0284(15) Uani 1 1 d . . . . .
C2 C 0.3079(6) 0.6263(5) 0.2867(3) 0.0309(15) Uani 1 1 d . . . . .
H2 H 0.3671 0.6520 0.3183 0.037 Uiso 1 1 calc R . . . .
C3 C 0.3433(5) 0.6040(5) 0.2260(3) 0.0304(15) Uani 1 1 d . . . . .
C4 C 0.2228(6) 0.5666(5) 0.1940(3) 0.0322(15) Uani 1 1 d . . . . .
H4 H 0.2139 0.5451 0.1529 0.039 Uiso 1 1 calc R . . . .
C5 C 0.1205(6) 0.5670(5) 0.2337(3) 0.0333(15) Uani 1 1 d . . . . .
H5 H 0.0326 0.5462 0.2233 0.040 Uiso 1 1 calc R . . . .
C6 C 0.1393(6) 0.7482(6) 0.4107(3) 0.0569(18) Uani 1 1 d . . . . .
H6A H 0.1234 0.8222 0.3873 0.085 Uiso 1 1 calc GR . . . .
H6B H 0.2325 0.7408 0.4218 0.085 Uiso 1 1 calc GR . . . .
H6C H 0.0909 0.7517 0.4471 0.085 Uiso 1 1 calc GR . . . .
C7 C 0.1163(6) 0.4707(6) 0.4115(3) 0.0552(18) Uani 1 1 d . . . . .
H7A H 0.0763 0.4797 0.4499 0.083 Uiso 1 1 calc GR . . . .
H7B H 0.2104 0.4599 0.4187 0.083 Uiso 1 1 calc GR . . . .
H7C H 0.0794 0.4000 0.3903 0.083 Uiso 1 1 calc GR . . . .
C8 C -0.1010(6) 0.6203(6) 0.3461(3) 0.0552(19) Uani 1 1 d . . . . .
H8A H -0.1290 0.5509 0.3213 0.083 Uiso 1 1 calc GR . . . .
H8B H -0.1224 0.6952 0.3244 0.083 Uiso 1 1 calc GR . . . .
H8C H -0.1459 0.6189 0.3835 0.083 Uiso 1 1 calc GR . . . .
C9 C 0.5981(6) 0.7515(6) 0.2291(3) 0.0509(18) Uani 1 1 d . . . . .
H9A H 0.6864 0.7544 0.2151 0.076 Uiso 1 1 calc GR . . . .
H9B H 0.6026 0.7481 0.2730 0.076 Uiso 1 1 calc GR . . . .
H9C H 0.5502 0.8238 0.2155 0.076 Uiso 1 1 calc GR . . . .
C10 C 0.6118(6) 0.4741(6) 0.2231(3) 0.0584(19) Uani 1 1 d . . . . .
H10A H 0.5717 0.4008 0.2058 0.088 Uiso 1 1 calc GR . . . .
H10B H 0.6152 0.4688 0.2669 0.088 Uiso 1 1 calc GR . . . .
H10C H 0.7002 0.4823 0.2097 0.088 Uiso 1 1 calc GR . . . .
C11 C 0.5016(6) 0.6130(5) 0.1118(3) 0.0495(17) Uani 1 1 d . . . . .
H11A H 0.4585 0.5392 0.0966 0.074 Uiso 1 1 calc GR . . . .
H11B H 0.5897 0.6168 0.0976 0.074 Uiso 1 1 calc GR . . . .
H11C H 0.4519 0.6836 0.0972 0.074 Uiso 1 1 calc GR . . . .
C12 C -0.0784(7) 0.7636(6) 0.1172(3) 0.062(2) Uani 1 1 d . . . . .
H12A H -0.1087 0.7278 0.1545 0.075 Uiso 1 1 calc R . . . .
H12B H -0.0341 0.7002 0.0948 0.075 Uiso 1 1 calc R . . . .
C13 C -0.1923(7) 0.8166(8) 0.0792(3) 0.086(3) Uani 1 1 d . . . . .
H13A H -0.2251 0.7579 0.0485 0.103 Uiso 1 1 calc R . . . .
H13B H -0.2643 0.8384 0.1045 0.103 Uiso 1 1 calc R . . . .
C14 C -0.1400(7) 0.9258(7) 0.0506(3) 0.072(2) Uani 1 1 d . . . . .
H14A H -0.2088 0.9871 0.0426 0.087 Uiso 1 1 calc R . . . .
H14B H -0.1006 0.9053 0.0126 0.087 Uiso 1 1 calc R . . . .
C15 C -0.0389(7) 0.9697(7) 0.0968(3) 0.073(2) Uani 1 1 d . . . . .
H15A H 0.0334 1.0093 0.0772 0.088 Uiso 1 1 calc R . . . .
H15B H -0.0775 1.0290 0.1238 0.088 Uiso 1 1 calc R . . . .
O2 O 0.1154(16) 0.7583(13) -0.0378(6) 0.110(3) Uani 0.447(10) 1 d D U P A 1
C16 C 0.2252(19) 0.7038(14) -0.0025(9) 0.108(3) Uani 0.447(10) 1 d D U P A 1
H16A H 0.2176 0.7206 0.0407 0.130 Uiso 0.447(10) 1 calc R . P A 1
H16B H 0.3083 0.7385 -0.0146 0.130 Uiso 0.447(10) 1 calc R . P A 1
C17 C 0.223(2) 0.5618(14) -0.0141(9) 0.107(3) Uani 0.447(10) 1 d D U P A 1
H17A H 0.1895 0.5183 0.0205 0.129 Uiso 0.447(10) 1 calc R . P A 1
H17B H 0.3109 0.5314 -0.0212 0.129 Uiso 0.447(10) 1 calc R . P A 1
C18 C 0.127(2) 0.5452(13) -0.0726(9) 0.107(3) Uani 0.447(10) 1 d D U P A 1
H18A H 0.1753 0.5184 -0.1072 0.129 Uiso 0.447(10) 1 calc R . P A 1
H18B H 0.0580 0.4853 -0.0655 0.129 Uiso 0.447(10) 1 calc R . P A 1
C19 C 0.066(2) 0.6759(14) -0.0843(8) 0.108(3) Uani 0.447(10) 1 d D U P A 1
H19A H 0.0894 0.7060 -0.1239 0.129 Uiso 0.447(10) 1 calc R . P A 1
H19B H -0.0299 0.6715 -0.0843 0.129 Uiso 0.447(10) 1 calc R . P A 1
O2A O 0.0403(12) 0.7085(12) -0.0282(5) 0.109(3) Uani 0.553(10) 1 d D U P A 2
C16A C 0.1726(13) 0.6930(18) -0.0003(8) 0.108(3) Uani 0.553(10) 1 d D U P A 2
H16C H 0.2177 0.7721 0.0006 0.130 Uiso 0.553(10) 1 calc R . P A 2
H16D H 0.1665 0.6660 0.0416 0.130 Uiso 0.553(10) 1 calc R . P A 2
C17A C 0.2501(16) 0.6054(17) -0.0320(7) 0.107(3) Uani 0.553(10) 1 d D U P A 2
H17C H 0.2597 0.5286 -0.0095 0.129 Uiso 0.553(10) 1 calc R . P A 2
H17D H 0.3375 0.6379 -0.0390 0.129 Uiso 0.553(10) 1 calc R . P A 2
C18A C 0.1676(12) 0.5879(19) -0.0919(7) 0.107(3) Uani 0.553(10) 1 d D U P A 2
H18C H 0.1749 0.5035 -0.1059 0.129 Uiso 0.553(10) 1 calc R . P A 2
H18D H 0.1995 0.6422 -0.1230 0.129 Uiso 0.553(10) 1 calc R . P A 2
C19A C 0.0217(12) 0.6181(17) -0.0808(7) 0.109(3) Uani 0.553(10) 1 d D U P A 2
H19C H -0.0235 0.6559 -0.1164 0.130 Uiso 0.553(10) 1 calc R . P A 2
H19D H -0.0267 0.5453 -0.0693 0.130 Uiso 0.553(10) 1 calc R . P A 2

loop_
_atom_site_aniso_label
_atom_site_aniso_U_11
_atom_site_aniso_U_22
_atom_site_aniso_U_33
_atom_site_aniso_U_23
_atom_site_aniso_U_13
_atom_site_aniso_U_12
K1 0.0403(9) 0.0200(9) 0.0466(9) 0.0009(6) -0.0096(6) 0.0005(6)
Si1 0.0398(11) 0.0307(11) 0.0420(11) 0.0028(8) -0.0010(8) 0.0000(8)
Si2 0.0362(11) 0.0303(11) 0.0457(11) -0.0013(8) -0.0001(8) 0.0017(8)
O1 0.056(3) 0.049(3) 0.061(3) 0.009(2) -0.023(2) -0.003(3)
C1 0.029(4) 0.015(3) 0.040(4) 0.003(3) -0.006(3) -0.001(3)
C2 0.035(4) 0.018(3) 0.038(4) 0.000(3) -0.013(3) 0.002(3)
C3 0.036(4) 0.015(3) 0.039(4) 0.002(3) -0.004(3) 0.003(3)
C4 0.041(4) 0.024(4) 0.030(3) -0.002(3) -0.010(4) 0.001(3)
C5 0.028(4) 0.020(3) 0.050(4) 0.004(3) -0.012(4) -0.003(3)
C6 0.067(5) 0.047(4) 0.056(4) -0.007(3) 0.005(3) -0.003(4)
C7 0.062(4) 0.049(4) 0.054(4) 0.013(3) 0.001(3) 0.001(4)
C8 0.042(4) 0.055(5) 0.069(5) 0.001(4) 0.007(3) -0.002(3)
C9 0.045(4) 0.049(4) 0.058(4) -0.009(3) 0.003(3) -0.006(3)
C10 0.047(4) 0.055(5) 0.073(5) 0.002(4) 0.001(3) 0.017(4)
C11 0.051(4) 0.040(4) 0.058(4) -0.004(3) 0.008(3) 0.001(3)
C12 0.066(5) 0.055(5) 0.065(5) 0.004(4) -0.008(4) -0.010(4)
C13 0.071(6) 0.114(7) 0.069(5) 0.021(5) -0.028(4) -0.030(5)
C14 0.067(5) 0.081(6) 0.066(5) 0.013(5) -0.019(4) -0.006(5)
C15 0.083(5) 0.064(5) 0.070(5) 0.021(4) -0.025(4) -0.017(5)
O2 0.086(5) 0.117(6) 0.125(5) -0.029(4) -0.012(4) 0.011(4)
C16 0.084(5) 0.116(6) 0.123(5) -0.031(4) -0.013(4) 0.011(4)
C17 0.084(5) 0.115(6) 0.121(5) -0.033(4) -0.013(4) 0.011(4)
C18 0.084(5) 0.116(6) 0.120(5) -0.034(4) -0.011(4) 0.009(4)
C19 0.084(5) 0.117(6) 0.120(5) -0.031(4) -0.012(4) 0.010(4)
O2A 0.083(5) 0.118(6) 0.124(5) -0.032(4) -0.013(4) 0.012(4)
C16A 0.083(5) 0.117(6) 0.122(5) -0.031(4) -0.015(4) 0.011(4)
C17A 0.083(5) 0.116(6) 0.120(5) -0.033(4) -0.013(4) 0.012(4)
C18A 0.084(5) 0.115(6) 0.120(5) -0.033(4) -0.011(4) 0.010(4)
C19A 0.085(5) 0.117(6) 0.121(5) -0.031(4) -0.012(4) 0.010(4)

loop_
_atom_type_symbol
_atom_type_description
_atom_type_scat_dispersion_real
_atom_type_scat_dispersion_imag
_atom_type_scat_source
C C 0.0033 0.0016 'International Tables Vol C Tables 4.2.6.8 and 6.1.1.4'
H H 0.0000 0.0000 'International Tables Vol C Tables 4.2.6.8 and 6.1.1.4'
K K 0.2009 0.2494 'International Tables Vol C Tables 4.2.6.8 and 6.1.1.4'
O O 0.0106 0.0060 'International Tables Vol C Tables 4.2.6.8 and 6.1.1.4'
Si Si 0.0817 0.0704 'International Tables Vol C Tables 4.2.6.8 and 6.1.1.4'

loop_
_exptl_crystal_face_index_h
_exptl_crystal_face_index_k
_exptl_crystal_face_index_l
_exptl_crystal_face_perp_dist
_exptl_oxdiff_crystal_face_indexfrac_h
_exptl_oxdiff_crystal_face_indexfrac_k
_exptl_oxdiff_crystal_face_indexfrac_l
_exptl_oxdiff_crystal_face_x
_exptl_oxdiff_crystal_face_y
_exptl_oxdiff_crystal_face_z
4 14 4 0.4734 3.9866 14.0050 4.0421 0.4625 -0.4680 0.7108
-1 -15 5 0.4046 -0.9964 -15.0025 4.9793 -0.2606 0.2387 -0.9308
5 0 -29 0.0814 5.0251 0.0045 -29.0054 0.3185 0.8760 0.3195
-6 2 29 0.0653 -6.0256 1.9948 29.0036 -0.3613 -0.9317 -0.1887
-7 9 22 0.2582 -7.0219 8.9947 22.0018 -0.3450 -0.9103 0.3282
-5 0 29 0.0845 -5.0251 -0.0045 29.0054 -0.3185 -0.8760 -0.3195
6 -4 -28 0.1300 6.0256 -3.9950 -28.0054 0.3360 0.9541 0.0583
-6 0 -27 0.0931 -5.9706 -0.0051 -27.0544 -0.4381 0.7770 0.4435
6 2 27 0.0726 5.9695 2.0053 27.0572 0.4643 -0.8290 -0.3264
6 -1 27 0.1175 5.9711 -0.9950 27.0530 0.4251 -0.7510 -0.5020
-6 -2 -27 0.0913 -5.9695 -2.0053 -27.0572 -0.4643 0.8290 0.3264
14 1 -2 0.0842 13.9934 1.0124 -1.9357 0.9765 0.0839 -0.1066
14 -4 2 0.1444 13.9922 -3.9881 2.0612 0.9148 0.0956 -0.4527
-14 -1 9 0.1016 -14.0002 -1.0124 8.9426 -0.9702 -0.2910 0.0130
-14 3 5 0.1275 -13.9984 2.9880 4.9442 -0.9215 -0.2767 0.3005
-14 -2 3 0.1034 -13.9939 -2.0125 2.9353 -0.9887 -0.0874 0.0347
-10 0 23 0.0865 -10.0165 -0.0089 22.9763 -0.6686 -0.7166 -0.1707
-10 -2 24 0.0986 -10.0164 -2.0091 23.9745 -0.6939 -0.6942 -0.3011
11 -4 -20 0.1236 11.0151 -3.9907 -19.9743 0.6880 0.7356 -0.1172
-11 0 -17 0.0825 -10.9774 -0.0096 -17.0677 -0.7738 0.4631 0.3782
-11 2 -18 0.1124 -10.9774 1.9906 -18.0659 -0.7486 0.4406 0.5086
-11 -2 -17 0.0871 -10.9763 -2.0098 -17.0705 -0.8000 0.5151 0.2612

loop_
_geom_angle_atom_site_label_1
_geom_angle_atom_site_label_2
_geom_angle_atom_site_label_3
_geom_angle
_geom_angle_site_symmetry_1
_geom_angle_site_symmetry_3
O1 K1 C1 98.93(14) . 2
O1 K1 C2 129.69(15) . .
O1 K1 C2 83.16(14) . 2
O1 K1 C3 96.52(14) . 2
O1 K1 C3 114.03(15) . .
O1 K1 C4 89.21(14) . .
O1 K1 C4 122.89(14) . 2
O1 K1 C5 124.31(14) . 2
O1 K1 C5 87.69(14) . .
C1 K1 C4 144.84(16) 2 .
C1 K1 C5 26.53(13) 2 2
C1 K1 C5 168.96(15) 2 .
C2 K1 C1 128.60(14) . 2
C2 K1 C1 26.66(13) 2 2
C2 K1 C2 146.99(8) . 2
C2 K1 C3 27.30(13) . .
C2 K1 C3 152.06(16) 2 .
C2 K1 C3 127.41(14) . 2
C2 K1 C3 27.07(13) 2 2
C2 K1 C4 43.17(14) . .
C2 K1 C4 43.28(14) 2 2
C2 K1 C4 165.12(16) 2 .
C2 K1 C4 104.71(14) . 2
C2 K1 C5 105.48(14) . 2
C2 K1 C5 164.38(16) 2 .
C2 K1 C5 42.82(14) . .
C2 K1 C5 42.98(14) 2 2
C3 K1 C1 44.79(14) 2 2
C3 K1 C1 125.44(15) . 2
C3 K1 C3 149.45(5) . 2
C3 K1 C4 26.71(13) . .
C3 K1 C4 26.88(14) 2 2
C3 K1 C4 167.80(16) 2 .
C3 K1 C4 122.89(14) . 2
C3 K1 C5 43.53(14) . .
C3 K1 C5 143.59(17) 2 .
C3 K1 C5 43.79(14) 2 2
C3 K1 C5 112.34(15) . 2
C4 K1 C1 43.66(14) 2 2
C4 K1 C4 147.53(8) 2 .
C4 K1 C5 25.52(14) . .
C4 K1 C5 138.00(15) 2 .
C4 K1 C5 25.89(14) 2 2
C5 K1 C4 138.65(14) 2 .
C5 K1 C5 148.00(8) 2 .
C1 Si1 C6 110.6(3) . .
C1 Si1 C7 110.7(3) . .
C1 Si1 C8 110.5(3) . .
C6 Si1 C7 107.7(3) . .
C6 Si1 C8 109.9(3) . .
C7 Si1 C8 107.3(3) . .
C3 Si2 C9 109.3(3) . .
C3 Si2 C10 111.0(3) . .
C3 Si2 C11 110.4(3) . .
C9 Si2 C10 107.6(3) . .
C9 Si2 C11 111.0(3) . .
C10 Si2 C11 107.5(3) . .
C12 O1 K1 120.5(3) . .
C12 O1 C15 108.7(4) . .
C15 O1 K1 130.0(4) . .
Si1 C1 K1 110.8(2) . 2_545
C2 C1 K1 73.6(3) . 2_545
C2 C1 Si1 127.0(4) . .
C2 C1 C5 104.9(5) . .
C5 C1 K1 77.6(3) . 2_545
C5 C1 Si1 128.0(4) . .
K1 C2 K1 140.6(2) . 2_545
K1 C2 H2 110.6 2_545 .
K1 C2 H2 108.7 . .
C1 C2 K1 81.2(3) . .
C1 C2 K1 79.8(3) . 2_545
C1 C2 H2 124.3 . .
C1 C2 C3 111.5(5) . .
C3 C2 K1 78.1(3) . .
C3 C2 K1 77.4(3) . 2_545
C3 C2 H2 124.3 . .
K1 C3 K1 137.20(19) . 2_545
Si2 C3 K1 108.6(2) . 2_545
Si2 C3 K1 113.8(2) . .
C2 C3 K1 75.5(3) . 2_545
C2 C3 K1 74.6(3) . .
C2 C3 Si2 126.8(4) . .
C2 C3 C4 104.7(5) . .
C4 C3 K1 78.2(3) . 2_545
C4 C3 K1 80.5(3) . .
C4 C3 Si2 128.3(5) . .
K1 C4 K1 131.01(18) 2_545 .
K1 C4 H4 113.5 2_545 .
K1 C4 H4 115.1 . .
C3 C4 K1 72.8(3) . .
C3 C4 K1 74.9(3) . 2_545
C3 C4 H4 125.2 . .
C5 C4 K1 78.8(3) . .
C5 C4 K1 78.5(3) . 2_545
C5 C4 C3 109.6(5) . .
C5 C4 H4 125.2 . .
K1 C5 K1 128.08(18) 2_545 .
K1 C5 H5 115.2 2_545 .
K1 C5 H5 116.7 . .
C1 C5 K1 74.2(3) . .
C1 C5 K1 75.8(3) . 2_545
C1 C5 H5 125.3 . .
C4 C5 K1 75.7(3) . .
C4 C5 K1 75.6(3) . 2_545
C4 C5 C1 109.4(5) . .
C4 C5 H5 125.3 . .
Si1 C6 H6A 109.5 . .
Si1 C6 H6B 109.5 . .
Si1 C6 H6C 109.5 . .
H6A C6 H6B 109.5 . .
H6A C6 H6C 109.5 . .
H6B C6 H6C 109.5 . .
Si1 C7 H7A 109.5 . .
Si1 C7 H7B 109.5 . .
Si1 C7 H7C 109.5 . .
H7A C7 H7B 109.5 . .
H7A C7 H7C 109.5 . .
H7B C7 H7C 109.5 . .
Si1 C8 H8A 109.5 . .
Si1 C8 H8B 109.5 . .
Si1 C8 H8C 109.5 . .
H8A C8 H8B 109.5 . .
H8A C8 H8C 109.5 . .
H8B C8 H8C 109.5 . .
Si2 C9 H9A 109.5 . .
Si2 C9 H9B 109.5 . .
Si2 C9 H9C 109.5 . .
H9A C9 H9B 109.5 . .
H9A C9 H9C 109.5 . .
H9B C9 H9C 109.5 . .
Si2 C10 H10A 109.5 . .
Si2 C10 H10B 109.5 . .
Si2 C10 H10C 109.5 . .
H10A C10 H10B 109.5 . .
H10A C10 H10C 109.5 . .
H10B C10 H10C 109.5 . .
Si2 C11 H11A 109.5 . .
Si2 C11 H11B 109.5 . .
Si2 C11 H11C 109.5 . .
H11A C11 H11B 109.5 . .
H11A C11 H11C 109.5 . .
H11B C11 H11C 109.5 . .
O1 C12 H12A 110.7 . .
O1 C12 H12B 110.7 . .
O1 C12 C13 105.3(5) . .
H12A C12 H12B 108.8 . .
C13 C12 H12A 110.7 . .
C13 C12 H12B 110.7 . .
C12 C13 H13A 110.6 . .
C12 C13 H13B 110.6 . .
H13A C13 H13B 108.8 . .
C14 C13 C12 105.5(6) . .
C14 C13 H13A 110.6 . .
C14 C13 H13B 110.6 . .
C13 C14 H14A 111.2 . .
C13 C14 H14B 111.2 . .
C13 C14 C15 102.8(6) . .
H14A C14 H14B 109.1 . .
C15 C14 H14A 111.2 . .
C15 C14 H14B 111.2 . .
O1 C15 C14 107.4(6) . .
O1 C15 H15A 110.2 . .
O1 C15 H15B 110.2 . .
C14 C15 H15A 110.2 . .
C14 C15 H15B 110.2 . .
H15A C15 H15B 108.5 . .
C19 O2 C16 110.6(11) . .
O2 C16 H16A 110.0 . .
O2 C16 H16B 110.0 . .
O2 C16 C17 108.2(10) . .
H16A C16 H16B 108.4 . .
C17 C16 H16A 110.0 . .
C17 C16 H16B 110.0 . .
C16 C17 H17A 110.9 . .
C16 C17 H17B 110.9 . .
C16 C17 C18 104.4(6) . .
H17A C17 H17B 108.9 . .
C18 C17 H17A 110.9 . .
C18 C17 H17B 110.9 . .
C17 C18 H18A 110.9 . .
C17 C18 H18B 110.9 . .
H18A C18 H18B 108.9 . .
C19 C18 C17 104.2(6) . .
C19 C18 H18A 110.9 . .
C19 C18 H18B 110.9 . .
O2 C19 C18 109.7(10) . .
O2 C19 H19A 109.7 . .
O2 C19 H19B 109.7 . .
C18 C19 H19A 109.7 . .
C18 C19 H19B 109.7 . .
H19A C19 H19B 108.2 . .
C16A O2A C19A 108.3(10) . .
O2A C16A H16C 109.0 . .
O2A C16A H16D 109.0 . .
H16C C16A H16D 107.8 . .
C17A C16A O2A 112.9(12) . .
C17A C16A H16C 109.0 . .
C17A C16A H16D 109.0 . .
C16A C17A H17C 111.3 . .
C16A C17A H17D 111.3 . .
C16A C17A C18A 102.4(12) . .
H17C C17A H17D 109.2 . .
C18A C17A H17C 111.3 . .
C18A C17A H17D 111.3 . .
C17A C18A H18C 110.0 . .
C17A C18A H18D 110.0 . .
C17A C18A C19A 108.3(12) . .
H18C C18A H18D 108.4 . .
C19A C18A H18C 110.0 . .
C19A C18A H18D 110.0 . .
O2A C19A C18A 100.5(10) . .
O2A C19A H19C 111.7 . .
O2A C19A H19D 111.7 . .
C18A C19A H19C 111.7 . .
C18A C19A H19D 111.7 . .
H19C C19A H19D 109.4 . .

loop_
_geom_bond_atom_site_label_1
_geom_bond_atom_site_label_2
_geom_bond_distance
_geom_bond_site_symmetry_2
K1 O1 2.671(4) .
K1 C1 3.098(5) 2
K1 C2 2.984(5) .
K1 C2 3.020(5) 2
K1 C3 3.028(5) .
K1 C3 3.044(5) 2
K1 C4 3.127(5) .
K1 C4 3.085(5) 2
K1 C5 3.166(5) .
K1 C5 3.121(5) 2
Si1 C1 1.840(6) .
Si1 C6 1.866(6) .
Si1 C7 1.872(6) .
Si1 C8 1.877(6) .
Si2 C3 1.842(6) .
Si2 C9 1.867(6) .
Si2 C10 1.870(6) .
Si2 C11 1.876(6) .
O1 C12 1.426(7) .
O1 C15 1.428(7) .
C1 K1 3.098(5) 2_545
C1 C2 1.413(7) .
C1 C5 1.427(7) .
C2 K1 3.019(5) 2_545
C2 H2 0.9300 .
C2 C3 1.419(7) .
C3 K1 3.044(5) 2_545
C3 C4 1.425(7) .
C4 K1 3.085(5) 2_545
C4 H4 0.9300 .
C4 C5 1.390(7) .
C5 K1 3.121(5) 2_545
C5 H5 0.9300 .
C6 H6A 0.9600 .
C6 H6B 0.9600 .
C6 H6C 0.9600 .
C7 H7A 0.9600 .
C7 H7B 0.9600 .
C7 H7C 0.9600 .
C8 H8A 0.9600 .
C8 H8B 0.9600 .
C8 H8C 0.9600 .
C9 H9A 0.9600 .
C9 H9B 0.9600 .
C9 H9C 0.9600 .
C10 H10A 0.9600 .
C10 H10B 0.9600 .
C10 H10C 0.9600 .
C11 H11A 0.9600 .
C11 H11B 0.9600 .
C11 H11C 0.9600 .
C12 H12A 0.9700 .
C12 H12B 0.9700 .
C12 C13 1.493(9) .
C13 H13A 0.9700 .
C13 H13B 0.9700 .
C13 C14 1.454(9) .
C14 H14A 0.9700 .
C14 H14B 0.9700 .
C14 C15 1.472(9) .
C15 H15A 0.9700 .
C15 H15B 0.9700 .
O2 C16 1.440(8) .
O2 C19 1.421(8) .
C16 H16A 0.9700 .
C16 H16B 0.9700 .
C16 C17 1.561(8) .
C17 H17A 0.9700 .
C17 H17B 0.9700 .
C17 C18 1.570(8) .
C18 H18A 0.9700 .
C18 H18B 0.9700 .
C18 C19 1.560(8) .
C19 H19A 0.9700 .
C19 H19B 0.9700 .
O2A C16A 1.444(8) .
O2A C19A 1.517(8) .
C16A H16C 0.9700 .
C16A H16D 0.9700 .
C16A C17A 1.437(8) .
C17A H17C 0.9700 .
C17A H17D 0.9700 .
C17A C18A 1.523(8) .
C18A H18C 0.9700 .
C18A H18D 0.9700 .
C18A C19A 1.542(8) .
C19A H19C 0.9700 .
C19A H19D 0.9700 .

loop_
_geom_torsion_atom_site_label_1
_geom_torsion_atom_site_label_2
_geom_torsion_atom_site_label_3
_geom_torsion_atom_site_label_4
_geom_torsion
_geom_torsion_site_symmetry_1
_geom_torsion_site_symmetry_4
K1 O1 C12 C13 163.4(4) . .
K1 O1 C15 C14 177.5(4) . .
K1 C1 C2 K1 145.38(15) 2_545 .
K1 C1 C2 C3 72.0(4) 2_545 .
K1 C1 C5 K1 -137.06(14) 2_545 .
K1 C1 C5 C4 -68.9(4) 2_545 .
K1 C2 C3 K1 148.96(15) 2_545 .
K1 C2 C3 K1 -148.96(15) . 2_545
K1 C2 C3 Si2 108.5(4) . .
K1 C2 C3 Si2 -102.5(4) 2_545 .
K1 C2 C3 C4 -75.6(3) . .
K1 C2 C3 C4 73.4(3) 2_545 .
K1 C3 C4 K1 142.65(15) 2_545 .
K1 C3 C4 K1 -142.65(15) . 2_545
K1 C3 C4 C5 71.6(4) 2_545 .
K1 C3 C4 C5 -71.0(4) . .
K1 C4 C5 K1 136.28(13) 2_545 .
K1 C4 C5 K1 -136.28(13) . 2_545
K1 C4 C5 C1 -67.2(4) . .
K1 C4 C5 C1 69.0(4) 2_545 .
Si1 C1 C2 K1 -110.6(4) . .
Si1 C1 C2 K1 104.0(4) . 2_545
Si1 C1 C2 C3 176.0(4) . .
Si1 C1 C5 K1 -106.9(4) . 2_545
Si1 C1 C5 K1 116.0(4) . .
Si1 C1 C5 C4 -175.8(4) . .
Si2 C3 C4 K1 -112.9(4) . .
Si2 C3 C4 K1 104.4(4) . 2_545
Si2 C3 C4 C5 176.1(4) . .
O1 C12 C13 C14 25.0(8) . .
C1 C2 C3 K1 -73.5(4) . 2_545
C1 C2 C3 K1 75.4(4) . .
C1 C2 C3 Si2 -176.1(4) . .
C1 C2 C3 C4 -0.2(6) . .
C2 C1 C5 K1 -68.1(3) . .
C2 C1 C5 K1 69.0(3) . 2_545
C2 C1 C5 C4 0.1(5) . .
C2 C3 C4 K1 71.2(3) . .
C2 C3 C4 K1 -71.4(3) . 2_545
C2 C3 C4 C5 0.2(6) . .
C3 C4 C5 K1 -69.3(4) . 2_545
C3 C4 C5 K1 67.0(4) . .
C3 C4 C5 C1 -0.2(6) . .
C5 C1 C2 K1 73.4(3) . .
C5 C1 C2 K1 -72.0(3) . 2_545
C5 C1 C2 C3 0.1(6) . .
C6 Si1 C1 K1 126.7(3) . 2_545
C6 Si1 C1 C2 42.0(5) . .
C6 Si1 C1 C5 -143.0(5) . .
C7 Si1 C1 K1 7.3(3) . 2_545
C7 Si1 C1 C2 -77.4(5) . .
C7 Si1 C1 C5 97.7(5) . .
C8 Si1 C1 K1 -111.4(3) . 2_545
C8 Si1 C1 C2 163.9(4) . .
C8 Si1 C1 C5 -21.0(5) . .
C9 Si2 C3 K1 44.4(3) . .
C9 Si2 C3 K1 -129.3(3) . 2_545
C9 Si2 C3 C2 -43.8(5) . .
C9 Si2 C3 C4 141.2(5) . .
C10 Si2 C3 K1 162.9(3) . .
C10 Si2 C3 K1 -10.8(3) . 2_545
C10 Si2 C3 C2 74.7(5) . .
C10 Si2 C3 C4 -100.2(5) . .
C11 Si2 C3 K1 -78.0(3) . .
C11 Si2 C3 K1 108.3(3) . 2_545
C11 Si2 C3 C2 -166.2(4) . .
C11 Si2 C3 C4 18.8(5) . .
C12 O1 C15 C14 -13.0(8) . .
C12 C13 C14 C15 -32.1(8) . .
C13 C14 C15 O1 28.1(8) . .
C15 O1 C12 C13 -7.2(7) . .
O2 C16 C17 C18 15(2) . .
C16 O2 C19 C18 12(3) . .
C16 C17 C18 C19 -8(2) . .
C17 C18 C19 O2 -2(2) . .
C19 O2 C16 C17 -17(2) . .
O2A C16A C17A C18A 13(2) . .
C16A O2A C19A C18A -19.0(19) . .
C16A C17A C18A C19A -25(2) . .
C17A C18A C19A O2A 27.3(19) . .
C19A O2A C16A C17A 4(2) . .
